data_2210146
loop_
_publ_author_name
'Chen, Zi-Lu'
'Zhang, Yu-Zhen'
'Liang, Fu-Pei'

_publ_section_title
;Diaqua(ethylenediamine)(<i>N</i>,<i>N</i>,<i>N</i>',<i>N</i>'-tetramethylethylenediamine)nickel(II)
 dichloride dihydrate
;
_journal_coeditor_code CI2103
_journal_issue 9
_journal_name_full 'Acta Crystallographica Section E'
_journal_page_first m2287
_journal_page_last m2289
_journal_paper_doi 10.1107/S1600536806032909
_journal_volume 62
_journal_year 2006
_chemical_formula_iupac '[Ni (C2 H8 N2) (C6 H16 N2) (H2 O)2] Cl2, 2H2 O'
_chemical_formula_moiety 'C8 H28 N4 Ni O2 2+, 2Cl -, 2H2 O'
_chemical_formula_sum 'C8 H32 Cl2 N4 Ni O4'
_chemical_formula_weight 377.99
_chemical_name_systematic
;
Diaqua(ethylenediamine)(N,N,N',N'-tetramethylethylenediamine)nickel(II)
dichloride dihydrate
;
_space_group_IT_number 60
_symmetry_cell_setting orthorhombic
_symmetry_space_group_name_Hall '-P 2n 2ab'
_symmetry_space_group_name_H-M 'P b c n'
_atom_sites_solution_hydrogens geom
_atom_sites_solution_primary direct
_atom_sites_solution_secondary difmap
_audit_creation_method SHELXL-97
_cell_angle_alpha 90.00
_cell_angle_beta 90.00
_cell_angle_gamma 90.00
_cell_formula_units_Z 4
_cell_length_a 15.005(4)
_cell_length_b 9.591(3)
_cell_length_c 12.505(3)
_cell_measurement_reflns_used 3938
_cell_measurement_temperature 298(2)
_cell_measurement_theta_max 28.175
_cell_measurement_theta_min 2.521
_cell_volume 1799.6(9)
_computing_cell_refinement 'SAINT (Bruker, 1998)'
_computing_data_collection 'SMART (Bruker, 1998)'
_computing_data_reduction SAINT
_computing_molecular_graphics 'SHELXTL (Bruker, 1997)'
_computing_publication_material SHELXTL
_computing_structure_refinement 'SHELXL97 (Sheldrick, 1997)'
_computing_structure_solution 'SHELXS97 (Sheldrick, 1997)'
_diffrn_ambient_temperature 298(2)
_diffrn_measured_fraction_theta_full 1.000
_diffrn_measured_fraction_theta_max 1.000
_diffrn_measurement_device_type 'Bruker SMART CCD area-detector'
_diffrn_measurement_method '\f and \w'
_diffrn_radiation_monochromator graphite
_diffrn_radiation_source 'fine-focus sealed tube'
_diffrn_radiation_type MoK\a
_diffrn_radiation_wavelength 0.71073
_diffrn_reflns_av_R_equivalents 0.0284
_diffrn_reflns_av_sigmaI/netI 0.0205
_diffrn_reflns_limit_h_max 17
_diffrn_reflns_limit_h_min -8
_diffrn_reflns_limit_k_max 11
_diffrn_reflns_limit_k_min -11
_diffrn_reflns_limit_l_max 14
_diffrn_reflns_limit_l_min -14
_diffrn_reflns_number 8632
_diffrn_reflns_theta_full 25.01
_diffrn_reflns_theta_max 25.01
_diffrn_reflns_theta_min 2.52
_diffrn_standards_number 0
_exptl_absorpt_coefficient_mu 1.388
_exptl_absorpt_correction_T_max 0.7440
_exptl_absorpt_correction_T_min 0.6294
_exptl_absorpt_correction_type multi-scan
_exptl_absorpt_process_details '(SADABS; Bruker, 1998)'
_exptl_crystal_colour blue
_exptl_crystal_density_diffrn 1.395
_exptl_crystal_density_method 'not measured'
_exptl_crystal_description Block
_exptl_crystal_F_000 808
_exptl_crystal_size_max 0.35
_exptl_crystal_size_mid 0.33
_exptl_crystal_size_min 0.21
_refine_diff_density_max 0.768
_refine_diff_density_min -0.889
_refine_ls_extinction_coef 0.0173(16)
_refine_ls_extinction_expression Fc^*^=kFc[1+0.001xFc^2^\l^3^/sin(2\q)]^-1/4^
_refine_ls_extinction_method SHELXL97
_refine_ls_goodness_of_fit_ref 1.086
_refine_ls_hydrogen_treatment constr
_refine_ls_matrix_type full
_refine_ls_number_parameters 91
_refine_ls_number_reflns 1593
_refine_ls_number_restraints 3
_refine_ls_restrained_S_all 1.279
_refine_ls_R_factor_all 0.0485
_refine_ls_R_factor_gt 0.0375
_refine_ls_shift/su_max 0.001
_refine_ls_shift/su_mean 0.000
_refine_ls_structure_factor_coef Fsqd
_refine_ls_weighting_details 'calc w=1/[\s^2^(Fo^2^)+(0.0503P)^2^+3.0865P] where P=(Fo^2^+2Fc^2^)/3'
_refine_ls_weighting_scheme calc
_refine_ls_wR_factor_gt 0.0983
_refine_ls_wR_factor_ref 0.1123
_reflns_number_gt 1303
_reflns_number_total 1593
_reflns_threshold_expression I>2\s(I)
_cod_data_source_file ci2103.cif
_cod_data_source_block I
_cod_depositor_comments
;
The following automatic conversions were performed:
'_symmetry_cell_setting' value 'Orthorhombic' changed to 'orthorhombic'
according to '/home/saulius/struct/CIF-dictionaries/cif_core.dic'
dictionary named 'cif_core.dic' version 2.4.1 from 2010-06-29.

Automatic conversion script
Id: cif_fix_enum 1527 2010-12-29 10:47:43Z saulius 

The following automatic conversions were performed:

'_symmetry_cell_setting' value 'Orthorhombic' changed to
'orthorhombic' according to
/home/saulius/struct/CIF-dictionaries/cif_core.dic dictionary named
'cif_core.dic' version 2.4.1 from 2010-06-29.

Automatic conversion script
Id: cif_fix_values 1715 2011-07-08 13:25:40Z adriana 
;
_cod_database_code 2210146
_cod_database_fobs_code 2210146

loop_
_symmetry_equiv_pos_as_xyz
'x, y, z'
'-x+1/2, -y+1/2, z+1/2'
'-x, y, -z+1/2'
'x+1/2, -y+1/2, -z'
'-x, -y, -z'
'x-1/2, y-1/2, -z-1/2'
'x, -y, z-1/2'
'-x-1/2, y-1/2, z'

loop_
_atom_site_type_symbol
_atom_site_label
_atom_site_fract_x
_atom_site_fract_y
_atom_site_fract_z
_atom_site_U_iso_or_equiv
_atom_site_adp_type
_atom_site_calc_flag
_atom_site_refinement_flags
_atom_site_occupancy
Ni Ni1 0.5000 0.69497(6) 0.7500 0.0262(3) Uani d S 1
Cl Cl1 0.84573(8) 0.34314(12) 0.47700(10) 0.0538(4) Uani d . 1
N N1 0.5918(2) 0.8592(4) 0.7363(3) 0.0407(8) Uani d . 1
H H1A 0.6238 0.8666 0.7968 0.049 Uiso calc R 1
H H1B 0.6295 0.8425 0.6818 0.049 Uiso calc R 1
N N2 0.5960(2) 0.5270(3) 0.7387(3) 0.0373(8) Uani d . 1
O O1 0.51356(17) 0.7004(3) 0.9207(2) 0.0370(7) Uani d . 1
H H5 0.5612 0.7395 0.9421 0.055 Uiso d R 1
H H6 0.4714 0.7435 0.9518 0.055 Uiso d R 1
O O2 0.8352(2) 0.6691(4) 0.4835(4) 0.0774(13) Uani d . 1
H H7 0.8299 0.5809 0.4839 0.116 Uiso d R 1
H H8 0.7831 0.7040 0.4826 0.116 Uiso d R 1
C C1 0.5423(4) 0.9892(5) 0.7168(5) 0.0602(13) Uani d . 1
H H1C 0.5275 0.9967 0.6415 0.072 Uiso calc R 1
H H1D 0.5790 1.0687 0.7360 0.072 Uiso calc R 1
C C2 0.5491(4) 0.4059(5) 0.7612(6) 0.101(3) Uani d D 1
H H2A 0.5575 0.3845 0.8363 0.121 Uiso calc R 1
H H2B 0.5758 0.3306 0.7205 0.121 Uiso calc R 1
C C3 0.6655(4) 0.5337(7) 0.8172(5) 0.092(2) Uani d D 1
H H3A 0.6397 0.5463 0.8868 0.138 Uiso calc R 1
H H3B 0.7042 0.6107 0.8014 0.138 Uiso calc R 1
H H3C 0.6991 0.4485 0.8160 0.138 Uiso calc R 1
C C4 0.6345(4) 0.5086(6) 0.6346(4) 0.0802(19) Uani d D 1
H H4A 0.6725 0.4280 0.6350 0.120 Uiso calc R 1
H H4B 0.6689 0.5895 0.6163 0.120 Uiso calc R 1
H H4C 0.5879 0.4958 0.5829 0.120 Uiso calc R 1

loop_
_atom_site_aniso_label
_atom_site_aniso_U_11
_atom_site_aniso_U_22
_atom_site_aniso_U_33
_atom_site_aniso_U_12
_atom_site_aniso_U_13
_atom_site_aniso_U_23
Ni1 0.0255(4) 0.0248(4) 0.0284(4) 0.000 -0.0009(3) 0.000
Cl1 0.0490(7) 0.0515(7) 0.0610(7) 0.0052(5) -0.0167(5) 0.0009(5)
N1 0.0393(19) 0.0419(19) 0.0409(19) -0.0104(16) 0.0011(15) -0.0019(15)
N2 0.0401(18) 0.0324(18) 0.0393(18) 0.0097(15) -0.0030(14) -0.0025(14)
O1 0.0352(15) 0.0413(16) 0.0344(15) 0.0023(12) -0.0029(12) -0.0030(12)
O2 0.047(2) 0.049(2) 0.137(4) -0.0015(16) 0.024(2) 0.021(2)
C1 0.082(4) 0.032(2) 0.067(3) -0.012(3) 0.015(3) 0.003(2)
C2 0.071(4) 0.037(3) 0.196(9) 0.019(3) 0.003(5) 0.012(4)
C3 0.081(4) 0.115(5) 0.080(4) 0.062(4) -0.042(3) -0.036(4)
C4 0.099(4) 0.084(4) 0.057(3) 0.052(4) 0.021(3) 0.001(3)

loop_
_atom_type_symbol
_atom_type_description
_atom_type_scat_dispersion_real
_atom_type_scat_dispersion_imag
_atom_type_scat_source
C C 0.0033 0.0016 'International Tables Vol C Tables 4.2.6.8 and 6.1.1.4'
H H 0.0000 0.0000 'International Tables Vol C Tables 4.2.6.8 and 6.1.1.4'
N N 0.0061 0.0033 'International Tables Vol C Tables 4.2.6.8 and 6.1.1.4'
O O 0.0106 0.0060 'International Tables Vol C Tables 4.2.6.8 and 6.1.1.4'
Ni Ni 0.3393 1.1124 'International Tables Vol C Tables 4.2.6.8 and 6.1.1.4'
Cl Cl 0.1484 0.1585 'International Tables Vol C Tables 4.2.6.8 and 6.1.1.4'

loop_
_geom_angle_atom_site_label_1
_geom_angle_atom_site_label_2
_geom_angle_atom_site_label_3
_geom_angle_site_symmetry_1
_geom_angle_site_symmetry_3
_geom_angle
_geom_angle_publ_flag
N1 Ni1 N1 . 3_656 82.8(2) y
N1 Ni1 O1 . . 90.06(12) y
N1 Ni1 O1 3_656 . 87.85(11) ?
N1 Ni1 O1 . 3_656 87.85(12) y
N1 Ni1 O1 3_656 3_656 90.06(12) ?
O1 Ni1 O1 . 3_656 177.21(15) y
N1 Ni1 N2 . 3_656 178.84(13) y
N1 Ni1 N2 3_656 3_656 96.68(14) ?
O1 Ni1 N2 . 3_656 90.93(11) y
O1 Ni1 N2 3_656 3_656 91.15(11) ?
N1 Ni1 N2 . . 96.68(14) y
N1 Ni1 N2 3_656 . 178.84(13) ?
O1 Ni1 N2 . . 91.15(11) y
O1 Ni1 N2 3_656 . 90.93(11) ?
N2 Ni1 N2 3_656 . 83.90(19) y
C1 N1 Ni1 . . 108.6(3) ?
C1 N1 H1A . . 110.0 ?
Ni1 N1 H1A . . 110.0 ?
C1 N1 H1B . . 110.0 ?
Ni1 N1 H1B . . 110.0 ?
H1A N1 H1B . . 108.3 ?
C2 N2 C3 . . 105.5(4) ?
C2 N2 C4 . . 106.6(4) ?
C3 N2 C4 . . 109.5(4) ?
C2 N2 Ni1 . . 105.8(3) ?
C3 N2 Ni1 . . 114.0(3) ?
C4 N2 Ni1 . . 114.8(3) ?
Ni1 O1 H5 . . 113.9 ?
Ni1 O1 H6 . . 113.4 ?
H5 O1 H6 . . 105.4 ?
H7 O2 H8 . . 107.7 ?
N1 C1 C1 . 3_656 109.3(3) ?
N1 C1 H1C . . 109.8 ?
C1 C1 H1C 3_656 . 109.8 ?
N1 C1 H1D . . 109.8 ?
C1 C1 H1D 3_656 . 109.8 ?
H1C C1 H1D . . 108.3 ?
N2 C2 C2 . 3_656 117.5(4) ?
N2 C2 H2A . . 107.9 ?
C2 C2 H2A 3_656 . 107.9 ?
N2 C2 H2B . . 107.9 ?
C2 C2 H2B 3_656 . 107.9 ?
H2A C2 H2B . . 107.2 ?
N2 C3 H3A . . 109.5 ?
N2 C3 H3B . . 109.5 ?
H3A C3 H3B . . 109.5 ?
N2 C3 H3C . . 109.5 ?
H3A C3 H3C . . 109.5 ?
H3B C3 H3C . . 109.5 ?
N2 C4 H4A . . 109.5 ?
N2 C4 H4B . . 109.5 ?
H4A C4 H4B . . 109.5 ?
N2 C4 H4C . . 109.5 ?
H4A C4 H4C . . 109.5 ?
H4B C4 H4C . . 109.5 ?

loop_
_geom_bond_atom_site_label_1
_geom_bond_atom_site_label_2
_geom_bond_site_symmetry_2
_geom_bond_distance
_geom_bond_publ_flag
Ni1 N1 . 2.099(3) y
Ni1 N1 3_656 2.099(3) ?
Ni1 O1 . 2.145(3) y
Ni1 O1 3_656 2.145(3) ?
Ni1 N2 3_656 2.166(3) ?
Ni1 N2 . 2.166(3) y
N1 C1 . 1.472(6) ?
N1 H1A . 0.90 ?
N1 H1B . 0.90 ?
N2 C2 . 1.387(6) ?
N2 C3 . 1.433(6) ?
N2 C4 . 1.435(6) ?
O1 H5 . 0.85 ?
O1 H6 . 0.85 ?
O2 H7 . 0.85 ?
O2 H8 . 0.85 ?
C1 C1 3_656 1.518(10) ?
C1 H1C . 0.97 ?
C1 H1D . 0.97 ?
C2 C2 3_656 1.500(12) ?
C2 H2A . 0.97 ?
C2 H2B . 0.97 ?
C3 H3A . 0.96 ?
C3 H3B . 0.96 ?
C3 H3C . 0.96 ?
C4 H4A . 0.96 ?
C4 H4B . 0.96 ?
C4 H4C . 0.96 ?

loop_
_geom_hbond_atom_site_label_D
_geom_hbond_atom_site_label_H
_geom_hbond_atom_site_label_A
_geom_hbond_site_symmetry_A
_geom_hbond_distance_DH
_geom_hbond_distance_HA
_geom_hbond_distance_DA
_geom_hbond_angle_DHA
_geom_hbond_publ_flag
O2 H7 Cl1 . 0.85 2.29 3.132(4) 168 y
O2 H8 Cl1 8_765 0.85 2.35 3.188(4) 168 y
O1 H6 Cl1 6_567 0.85 2.29 3.139(3) 173 y
O1 H5 O2 2_665 0.85 1.86 2.707(4) 177 y
N1 H1B Cl1 8_765 0.90 2.59 3.378(4) 147 y
N1 H1A O2 2_665 0.90 2.44 3.291(6) 158 y

loop_
_geom_torsion_atom_site_label_1
_geom_torsion_atom_site_label_2
_geom_torsion_atom_site_label_3
_geom_torsion_atom_site_label_4
_geom_torsion_site_symmetry_1
_geom_torsion_site_symmetry_4
_geom_torsion
N1 Ni1 N1 C1 3_656 . -13.8(2)
O1 Ni1 N1 C1 . . -101.7(3)
O1 Ni1 N1 C1 3_656 . 76.5(3)
N2 Ni1 N1 C1 . . 167.2(3)
N1 Ni1 N2 C2 . . 171.9(4)
O1 Ni1 N2 C2 . . 81.7(4)
O1 Ni1 N2 C2 3_656 . -100.1(4)
N2 Ni1 N2 C2 3_656 . -9.1(3)
N1 Ni1 N2 C3 . . 56.5(4)
O1 Ni1 N2 C3 . . -33.7(4)
O1 Ni1 N2 C3 3_656 . 144.4(4)
N2 Ni1 N2 C3 3_656 . -124.6(4)
N1 Ni1 N2 C4 . . -70.9(4)
O1 Ni1 N2 C4 . . -161.1(4)
O1 Ni1 N2 C4 3_656 . 17.0(4)
N2 Ni1 N2 C4 3_656 . 108.1(4)
Ni1 N1 C1 C1 . 3_656 38.6(6)
C3 N2 C2 C2 . 3_656 147.2(8)
C4 N2 C2 C2 . 3_656 -96.4(8)
Ni1 N2 C2 C2 . 3_656 26.1(9)
